data_4087071
loop_
_publ_author_name
'Gong, Dawei'
'Hu, Bowen'
'Shi, Jing'
'Ma, Peipei'
'Wang, Baiquan'
'Chen, Dafa'

_publ_section_title
;
 Synthesis of Diruthenium Complexes Derived from Pyridyl-Substituted
 Indenes
;
_journal_name_full Organometallics
_journal_paper_doi 10.1021/acs.organomet.7b00021
_journal_year 2017
_chemical_formula_sum 'C21 H13 N O5 Ru2'
_chemical_formula_weight 561.46
_chemical_name_systematic
; 
 ? 
;
_space_group_IT_number 60
_symmetry_cell_setting orthorhombic
_symmetry_space_group_name_Hall '-P 2n 2ab'
_symmetry_space_group_name_H-M 'P b c n'
_atom_sites_solution_hydrogens geom
_atom_sites_solution_primary direct
_atom_sites_solution_secondary difmap
_audit_creation_method SHELXL-97
_cell_angle_alpha 90.00
_cell_angle_beta 90.00
_cell_angle_gamma 90.00
_cell_formula_units_Z 8
_cell_length_a 15.946(3)
_cell_length_b 16.474(3)
_cell_length_c 15.387(3)
_cell_measurement_reflns_used 9834
_cell_measurement_temperature 296(2)
_cell_measurement_theta_max 28.3036
_cell_measurement_theta_min 2.5545
_cell_volume 4042.1(13)
_computing_cell_refinement 'Bruker SMART'
_computing_data_collection 'Bruker SMART'
_computing_data_reduction 'Bruker SAINT'
_computing_molecular_graphics 'Bruker SHELXTL'
_computing_publication_material 'Bruker SHELXTL'
_computing_structure_refinement 'Bruker SHELXTL'
_computing_structure_solution 'Bruker SHELXTL'
_diffrn_ambient_temperature 296(2)
_diffrn_measured_fraction_theta_full 0.998
_diffrn_measured_fraction_theta_max 0.998
_diffrn_measurement_device_type 'CCD area detector'
_diffrn_measurement_method 'phi and omega scans'
_diffrn_radiation_monochromator graphite
_diffrn_radiation_source 'sealed tube'
_diffrn_radiation_type MoK\a
_diffrn_radiation_wavelength 0.71073
_diffrn_reflns_av_R_equivalents 0.0287
_diffrn_reflns_av_sigmaI/netI 0.0179
_diffrn_reflns_limit_h_max 20
_diffrn_reflns_limit_h_min -21
_diffrn_reflns_limit_k_max 18
_diffrn_reflns_limit_k_min -21
_diffrn_reflns_limit_l_max 20
_diffrn_reflns_limit_l_min -20
_diffrn_reflns_number 34947
_diffrn_reflns_theta_full 28.33
_diffrn_reflns_theta_max 28.33
_diffrn_reflns_theta_min 2.22
_exptl_absorpt_coefficient_mu 1.526
_exptl_absorpt_correction_type none
_exptl_crystal_colour orange
_exptl_crystal_density_diffrn 1.845
_exptl_crystal_density_method 'not measured'
_exptl_crystal_description block
_exptl_crystal_F_000 2192
_exptl_crystal_size_max 0.32
_exptl_crystal_size_mid 0.30
_exptl_crystal_size_min 0.26
_refine_diff_density_max 0.779
_refine_diff_density_min -1.110
_refine_diff_density_rms 0.139
_refine_ls_extinction_method none
_refine_ls_goodness_of_fit_ref 1.088
_refine_ls_hydrogen_treatment mixed
_refine_ls_matrix_type full
_refine_ls_number_parameters 263
_refine_ls_number_reflns 5039
_refine_ls_number_restraints 0
_refine_ls_restrained_S_all 1.088
_refine_ls_R_factor_all 0.0330
_refine_ls_R_factor_gt 0.0282
_refine_ls_shift/su_max 0.062
_refine_ls_shift/su_mean 0.003
_refine_ls_structure_factor_coef Fsqd
_refine_ls_weighting_details 'calc w=1/[\s^2^(Fo^2^)+(0.0267P)^2^+5.3624P] where P=(Fo^2^+2Fc^2^)/3'
_refine_ls_weighting_scheme calc
_refine_ls_wR_factor_gt 0.0694
_refine_ls_wR_factor_ref 0.0730
_reflns_number_gt 4499
_reflns_number_total 5039
_reflns_threshold_expression >2sigma(I)
_cod_data_source_file om7b00021_si_002.cif
_cod_data_source_block 10
_cod_depositor_comments
;
The following automatic conversions were performed:

'_symmetry_cell_setting' value 'Orthorhombic' changed to
'orthorhombic' according to
/home/data/users/saulius/crontab/automatic-downloads/rss-feeds/ACS/lib/dictionaries/cif_core.dic
dictionary named 'cif_core.dic' version 2.4.2 from 2011-04-26.

Automatic conversion script
Id: cif_fix_values 4973 2017-02-22 13:04:09Z antanas 
;
_cod_original_cell_volume 4042.2(13)
_cod_original_sg_symbol_H-M 'Pbcn '
_cod_database_code 4087071

loop_
_symmetry_equiv_pos_as_xyz
'x, y, z'
'-x+1/2, -y+1/2, z+1/2'
'-x, y, -z+1/2'
'x+1/2, -y+1/2, -z'
'-x, -y, -z'
'x-1/2, y-1/2, -z-1/2'
'x, -y, z-1/2'
'-x-1/2, y-1/2, z'

loop_
_atom_site_label
_atom_site_type_symbol
_atom_site_fract_x
_atom_site_fract_y
_atom_site_fract_z
_atom_site_U_iso_or_equiv
_atom_site_adp_type
_atom_site_occupancy
_atom_site_symmetry_multiplicity
_atom_site_calc_flag
_atom_site_refinement_flags
Ru1 Ru 0.226994(12) 0.394896(12) 0.631984(14) 0.03435(7) Uani 1 1 d .
Ru2 Ru 0.308596(15) 0.532422(15) 0.696760(15) 0.04305(7) Uani 1 1 d .
N1 N 0.25790(16) 0.59363(14) 0.58358(15) 0.0398(5) Uani 1 1 d .
C4 C 0.15126(19) 0.60147(18) 0.47472(19) 0.0442(6) Uani 1 1 d .
H4 H 0.1017 0.5816 0.4509 0.053 Uiso 1 1 calc R
C7 C 0.14365(16) 0.49339(17) 0.68846(16) 0.0361(5) Uani 1 1 d .
C14 C 0.10147(15) 0.42751(16) 0.56013(16) 0.0339(5) Uani 1 1 d .
C5 C 0.18525(16) 0.56558(16) 0.54828(17) 0.0356(5) Uani 1 1 d .
C6 C 0.14531(15) 0.49731(15) 0.59435(16) 0.0335(5) Uani 1 1 d .
C10 C 0.03871(17) 0.30230(18) 0.6184(2) 0.0436(6) Uani 1 1 d .
H10 H 0.0252 0.2685 0.6648 0.052 Uiso 1 1 calc R
C11 C 0.01811(17) 0.28064(19) 0.5356(2) 0.0487(7) Uani 1 1 d .
H11 H -0.0101 0.2319 0.5265 0.058 Uiso 1 1 calc R
C13 C 0.07932(17) 0.40182(19) 0.47512(18) 0.0424(6) Uani 1 1 d .
H13 H 0.0928 0.4340 0.4275 0.051 Uiso 1 1 calc R
C9 C 0.08069(16) 0.37640(17) 0.63307(17) 0.0362(5) Uani 1 1 d .
C12 C 0.03810(18) 0.3297(2) 0.4630(2) 0.0486(7) Uani 1 1 d .
C1 C 0.2949(2) 0.65814(19) 0.5464(2) 0.0502(7) Uani 1 1 d .
H1 H 0.3438 0.6784 0.5713 0.060 Uiso 1 1 calc R
C15 C 0.0123(3) 0.3029(3) 0.3732(2) 0.0757(12) Uani 1 1 d .
H15A H 0.0240 0.3454 0.3324 0.114 Uiso 1 1 calc R
H15B H -0.0466 0.2910 0.3728 0.114 Uiso 1 1 calc R
H15C H 0.0432 0.2550 0.3574 0.114 Uiso 1 1 calc R
C8 C 0.10968(17) 0.41600(17) 0.71051(17) 0.0394(6) Uani 1 1 d .
H8 H 0.1003 0.3964 0.7698 0.047 Uiso 1 1 calc R
C3 C 0.1916(2) 0.66702(19) 0.4372(2) 0.0515(7) Uani 1 1 d .
H3 H 0.1697 0.6915 0.3877 0.062 Uiso 1 1 calc R
C2 C 0.2640(2) 0.69549(19) 0.4734(2) 0.0551(8) Uani 1 1 d .
H2 H 0.2920 0.7395 0.4491 0.066 Uiso 1 1 calc R
C16 C 0.1834(2) 0.5527(2) 0.74510(19) 0.0483(7) Uani 1 1 d .
H16A H 0.1777 0.5392 0.8062 0.058 Uiso 1 1 calc R
H16B H 0.1638 0.6076 0.7346 0.058 Uiso 1 1 calc R
C17 C 0.2820(2) 0.3131(2) 0.6933(3) 0.0553(8) Uani 1 1 d .
O1 O 0.3158(2) 0.26434(19) 0.7330(2) 0.0918(10) Uani 1 1 d .
O3 O 0.3480(2) 0.3787(2) 0.4830(2) 0.0922(10) Uani 1 1 d .
C19 C 0.3033(2) 0.3852(2) 0.5409(2) 0.0537(8) Uani 1 1 d .
C20 C 0.3480(2) 0.6299(2) 0.7499(2) 0.0594(9) Uani 1 1 d .
O4 O 0.3751(2) 0.68463(19) 0.78429(18) 0.0897(10) Uani 1 1 d .
O5 O 0.3520(3) 0.4352(3) 0.8560(2) 0.1222(16) Uani 1 1 d .
C21 C 0.3366(3) 0.4714(3) 0.7954(3) 0.0725(12) Uani 1 1 d .
C22 C 0.4123(2) 0.5020(3) 0.6361(3) 0.0745(11) Uani 1 1 d .
O6 O 0.4729(2) 0.4861(3) 0.6038(3) 0.1424(18) Uani 1 1 d .

loop_
_atom_site_aniso_label
_atom_site_aniso_U_11
_atom_site_aniso_U_22
_atom_site_aniso_U_33
_atom_site_aniso_U_23
_atom_site_aniso_U_13
_atom_site_aniso_U_12
Ru1 0.02931(11) 0.03007(11) 0.04365(12) -0.00147(8) 0.00042(8) -0.00063(7)
Ru2 0.04411(13) 0.04410(13) 0.04093(12) -0.00224(9) -0.00436(9) -0.01304(10)
N1 0.0452(12) 0.0345(11) 0.0396(11) -0.0045(9) 0.0056(10) -0.0067(9)
C4 0.0451(15) 0.0420(15) 0.0456(15) 0.0081(12) 0.0030(12) 0.0032(12)
C7 0.0343(12) 0.0382(13) 0.0358(12) -0.0022(10) 0.0074(10) 0.0011(10)
C14 0.0286(11) 0.0354(13) 0.0377(12) 0.0033(10) 0.0029(9) 0.0000(10)
C5 0.0371(13) 0.0303(12) 0.0393(13) -0.0011(10) 0.0085(10) 0.0000(10)
C6 0.0303(11) 0.0326(12) 0.0376(12) 0.0004(10) 0.0046(10) 0.0015(10)
C10 0.0319(12) 0.0400(14) 0.0589(17) 0.0088(13) 0.0006(12) -0.0027(11)
C11 0.0335(14) 0.0416(15) 0.071(2) -0.0068(14) -0.0034(13) -0.0060(11)
C13 0.0362(13) 0.0525(17) 0.0384(13) -0.0002(12) 0.0026(11) -0.0051(12)
C9 0.0288(11) 0.0373(13) 0.0425(13) 0.0066(11) 0.0032(10) 0.0012(10)
C12 0.0355(14) 0.0591(18) 0.0513(16) -0.0102(14) -0.0014(12) -0.0032(13)
C1 0.0592(18) 0.0406(15) 0.0507(16) -0.0046(13) 0.0085(14) -0.0190(13)
C15 0.069(2) 0.098(3) 0.060(2) -0.025(2) -0.0084(18) -0.022(2)
C8 0.0376(13) 0.0437(14) 0.0369(13) 0.0063(11) 0.0067(11) -0.0017(11)
C3 0.065(2) 0.0385(15) 0.0507(16) 0.0131(13) 0.0061(15) 0.0035(14)
C2 0.075(2) 0.0340(14) 0.0565(18) 0.0059(13) 0.0164(16) -0.0103(14)
C16 0.0581(18) 0.0488(16) 0.0380(14) -0.0104(13) 0.0105(13) -0.0069(14)
C17 0.0472(16) 0.0399(16) 0.079(2) 0.0052(16) -0.0057(15) 0.0053(13)
O1 0.090(2) 0.0612(17) 0.124(3) 0.0248(18) -0.0202(19) 0.0237(16)
O3 0.082(2) 0.099(2) 0.096(2) -0.0222(19) 0.0465(18) -0.0026(18)
C19 0.0445(16) 0.0486(18) 0.068(2) -0.0130(16) 0.0090(15) -0.0006(13)
C20 0.075(2) 0.0573(19) 0.0464(16) -0.0023(15) -0.0034(16) -0.0259(18)
O4 0.128(3) 0.0763(19) 0.0653(16) -0.0180(14) -0.0071(17) -0.0491(19)
O5 0.119(3) 0.138(3) 0.110(3) 0.071(3) -0.058(2) -0.064(3)
C21 0.063(2) 0.084(3) 0.070(2) 0.022(2) -0.0251(19) -0.033(2)
C22 0.0437(19) 0.094(3) 0.086(3) -0.010(2) -0.0086(18) -0.006(2)
O6 0.0492(18) 0.215(5) 0.163(4) -0.029(4) 0.016(2) 0.015(3)

loop_
_atom_type_symbol
_atom_type_description
_atom_type_scat_dispersion_real
_atom_type_scat_dispersion_imag
_atom_type_scat_source
C C 0.0033 0.0016 'International Tables Vol C Tables 4.2.6.8 and 6.1.1.4'
H H 0.0000 0.0000 'International Tables Vol C Tables 4.2.6.8 and 6.1.1.4'
N N 0.0061 0.0033 'International Tables Vol C Tables 4.2.6.8 and 6.1.1.4'
O O 0.0106 0.0060 'International Tables Vol C Tables 4.2.6.8 and 6.1.1.4'
Ru Ru -1.2594 0.8363 'International Tables Vol C Tables 4.2.6.8 and 6.1.1.4'

loop_
_geom_angle_atom_site_label_1
_geom_angle_atom_site_label_2
_geom_angle_atom_site_label_3
_geom_angle
C17 Ru1 C19 90.65(16)
C17 Ru1 C6 164.21(13)
C19 Ru1 C6 104.69(13)
C17 Ru1 C8 103.34(13)
C19 Ru1 C8 163.47(13)
C6 Ru1 C8 62.18(9)
C17 Ru1 C7 126.74(13)
C19 Ru1 C7 137.03(13)
C6 Ru1 C7 37.74(9)
C8 Ru1 C7 36.74(10)
C17 Ru1 C14 143.57(12)
C19 Ru1 C14 102.84(13)
C6 Ru1 C14 36.80(9)
C8 Ru1 C14 60.64(9)
C7 Ru1 C14 61.17(9)
C17 Ru1 C9 111.68(12)
C19 Ru1 C9 129.94(13)
C6 Ru1 C9 61.05(9)
C8 Ru1 C9 36.22(10)
C7 Ru1 C9 60.62(10)
C14 Ru1 C9 35.71(8)
C17 Ru1 Ru2 100.72(11)
C19 Ru1 Ru2 91.93(10)
C6 Ru1 Ru2 75.47(7)
C8 Ru1 Ru2 94.02(7)
C7 Ru1 Ru2 63.70(7)
C14 Ru1 Ru2 112.27(6)
C9 Ru1 Ru2 124.32(7)
C21 Ru2 C20 91.47(17)
C21 Ru2 C22 92.7(2)
C20 Ru2 C22 98.12(18)
C21 Ru2 C16 91.40(17)
C20 Ru2 C16 91.54(15)
C22 Ru2 C16 169.40(14)
C21 Ru2 N1 171.26(13)
C20 Ru2 N1 94.35(13)
C22 Ru2 N1 92.92(15)
C16 Ru2 N1 81.94(11)
C21 Ru2 Ru1 87.99(12)
C20 Ru2 Ru1 170.99(12)
C22 Ru2 Ru1 90.89(13)
C16 Ru2 Ru1 79.49(8)
N1 Ru2 Ru1 85.24(6)
C1 N1 C5 118.2(3)
C1 N1 Ru2 123.1(2)
C5 N1 Ru2 118.70(17)
C3 C4 C5 119.4(3)
C8 C7 C6 106.5(2)
C8 C7 C16 128.6(3)
C6 C7 C16 124.1(2)
C8 C7 Ru1 71.01(15)
C6 C7 Ru1 68.83(14)
C16 C7 Ru1 117.0(2)
C13 C14 C9 119.1(2)
C13 C14 C6 133.9(2)
C9 C14 C6 107.0(2)
C13 C14 Ru1 125.28(19)
C9 C14 Ru1 72.29(14)
C6 C14 Ru1 66.31(14)
N1 C5 C4 120.9(2)
N1 C5 C6 115.8(2)
C4 C5 C6 123.3(2)
C14 C6 C7 108.6(2)
C14 C6 C5 129.9(2)
C7 C6 C5 121.5(2)
C14 C6 Ru1 76.88(15)
C7 C6 Ru1 73.43(15)
C5 C6 Ru1 117.00(17)
C11 C10 C9 119.3(3)
C10 C11 C12 122.3(3)
C12 C13 C14 120.2(3)
C10 C9 C8 132.8(3)
C10 C9 C14 119.4(3)
C8 C9 C14 107.9(2)
C10 C9 Ru1 125.57(19)
C8 C9 Ru1 68.13(14)
C14 C9 Ru1 72.00(14)
C13 C12 C11 119.7(3)
C13 C12 C15 120.6(3)
C11 C12 C15 119.7(3)
N1 C1 C2 123.1(3)
C7 C8 C9 109.3(2)
C7 C8 Ru1 72.25(14)
C9 C8 Ru1 75.65(15)
C2 C3 C4 119.4(3)
C3 C2 C1 118.9(3)
C7 C16 Ru2 95.32(17)
O1 C17 Ru1 178.1(4)
O3 C19 Ru1 177.7(3)
O4 C20 Ru2 175.5(4)
O5 C21 Ru2 178.4(5)
O6 C22 Ru2 177.5(4)

loop_
_geom_bond_atom_site_label_1
_geom_bond_atom_site_label_2
_geom_bond_distance
Ru1 C17 1.864(3)
Ru1 C19 1.863(3)
Ru1 C6 2.209(3)
Ru1 C8 2.254(3)
Ru1 C7 2.270(3)
Ru1 C14 2.349(2)
Ru1 C9 2.353(3)
Ru1 Ru2 2.7963(5)
Ru2 C21 1.874(4)
Ru2 C20 1.909(3)
Ru2 C22 1.965(4)
Ru2 C16 2.157(3)
Ru2 N1 2.169(2)
N1 C1 1.344(4)
N1 C5 1.360(4)
C4 C3 1.384(4)
C4 C5 1.387(4)
C7 C8 1.426(4)
C7 C6 1.450(4)
C7 C16 1.454(4)
C14 C13 1.420(4)
C14 C9 1.442(3)
C14 C6 1.445(4)
C5 C6 1.474(3)
C10 C11 1.364(4)
C10 C9 1.410(4)
C11 C12 1.415(4)
C13 C12 1.371(4)
C9 C8 1.435(4)
C12 C15 1.507(4)
C1 C2 1.371(5)
C3 C2 1.365(5)
C17 O1 1.144(4)
O3 C19 1.146(4)
C20 O4 1.130(4)
O5 C21 1.135(5)
C22 O6 1.117(5)
